data_1560649
loop_
_publ_author_name
'Tang, Qun'
'Li, Peng-Fei'
'Zou, Zhi-Ming'
'Liu, Zheng'
'Liu, Shu-Xia'

_publ_section_title
;
 A novel cryogenic magnetic refrigerant metal-organic framework based on
 1D gadolinium(III) chain
;
_journal_name_full 'Journal of Solid State Chemistry'
_journal_page_first 329
_journal_page_last 333
_journal_paper_doi 10.1016/j.jssc.2016.12.007
_journal_volume 246
_journal_year 2017
_chemical_formula_moiety 'C21 H27 Gd N6 O7'
_chemical_formula_sum 'C21 H27 Gd N6 O7'
_chemical_formula_weight 632.74
_space_group_IT_number 14
_space_group_name_Hall '-P 2ybc'
_space_group_name_H-M_alt 'P 1 21/c 1'
_symmetry_cell_setting monoclinic
_symmetry_space_group_name_H-M 'P 1 21/c 1'
_atom_sites_solution_hydrogens geom
_atom_sites_solution_primary direct
_atom_sites_solution_secondary difmap
_cell_angle_alpha 90.000(5)
_cell_angle_beta 101.329(5)
_cell_angle_gamma 90.000(5)
_cell_formula_units_Z 4
_cell_length_a 16.635(5)
_cell_length_b 26.793(5)
_cell_length_c 8.070(5)
_cell_measurement_reflns_used 1849
_cell_measurement_temperature 293(2)
_cell_measurement_theta_max 26.000
_cell_measurement_theta_min 1.46
_cell_volume 3527(3)
_computing_cell_refinement 'Bruker SMART'
_computing_data_collection 'Bruker SMART'
_computing_data_reduction 'Bruker SAINT'
_computing_molecular_graphics 'Bruker SHELXTL'
_computing_publication_material 'Bruker SHELXTL'
_computing_structure_refinement 'SHELXL-97 (Sheldrick, 1997)'
_computing_structure_solution 'SHELXS-97 (Sheldrick, 1990)'
_diffrn_ambient_temperature 293(2)
_diffrn_measured_fraction_theta_full 0.989
_diffrn_measured_fraction_theta_max 0.989
_diffrn_measurement_device_type 'CCD area detector'
_diffrn_measurement_method 'phi and omega scans'
_diffrn_radiation_monochromator graphite
_diffrn_radiation_source 'fine-focus sealed tube'
_diffrn_radiation_type MoK\a
_diffrn_radiation_wavelength 0.71069
_diffrn_reflns_av_R_equivalents 0.0645
_diffrn_reflns_av_sigmaI/netI 0.0827
_diffrn_reflns_limit_h_max 20
_diffrn_reflns_limit_h_min -12
_diffrn_reflns_limit_k_max 32
_diffrn_reflns_limit_k_min -32
_diffrn_reflns_limit_l_max 9
_diffrn_reflns_limit_l_min -9
_diffrn_reflns_number 18982
_diffrn_reflns_theta_full 26.00
_diffrn_reflns_theta_max 26.00
_diffrn_reflns_theta_min 1.46
_exptl_absorpt_coefficient_mu 1.917
_exptl_absorpt_correction_T_max 0.802
_exptl_absorpt_correction_T_min 0.671
_exptl_absorpt_correction_type multi-scan
_exptl_absorpt_process_details sadabs
_exptl_crystal_colour colourless
_exptl_crystal_density_diffrn 1.192
_exptl_crystal_density_meas 1.192
_exptl_crystal_density_method 'not measured'
_exptl_crystal_description needle
_exptl_crystal_F_000 1260
_exptl_crystal_size_max 0.218
_exptl_crystal_size_mid 0.178
_exptl_crystal_size_min 0.115
_platon_squeeze_details
;
'The free DMF and water molecules were highly disordered and could not be modeled properly, thus the SQUEEZE routine of PLATON was applied to remove the contributions to the scattering from the solvent molecules. The reported refinements are of the guest-free structures using the *.hkp files produced via the SQUEEZE routine.'
;
_refine_diff_density_max 0.909
_refine_diff_density_min -0.993
_refine_diff_density_rms 0.122
_refine_ls_extinction_method none
_refine_ls_goodness_of_fit_ref 1.044
_refine_ls_hydrogen_treatment none
_refine_ls_matrix_type full
_refine_ls_number_parameters 325
_refine_ls_number_reflns 6849
_refine_ls_number_restraints 0
_refine_ls_restrained_S_all 1.044
_refine_ls_R_factor_all 0.0534
_refine_ls_R_factor_gt 0.0376
_refine_ls_shift/su_max 0.005
_refine_ls_shift/su_mean 0.003
_refine_ls_structure_factor_coef Fsqd
_refine_ls_weighting_details 'calc w=1/[\s^2^(Fo^2^)+(0.0200P)^2^+0.0000P] where P=(Fo^2^+2Fc^2^)/3'
_refine_ls_weighting_scheme calc
_refine_ls_wR_factor_gt 0.0776
_refine_ls_wR_factor_ref 0.0800
_reflns_number_gt 4957
_reflns_number_total 6926
_reflns_threshold_expression >2sigma(I)
_cod_data_source_file JSSC-2017-246-329.cif
_cod_data_source_block p21c
_cod_depositor_comments
;
The following automatic conversions were performed:

data item '_symmetry_cell_setting' value 'Monoclinic' was changed to
'monoclinic' in accordance with the built-in table derived from the
CIF Core dictionary named 'cif_core.dic' version 2.4.5 last updated
on 2014-11-21.

Automatic conversion script
Id: cif_fix_values 8369 2020-08-20 11:38:08Z andrius 
;
_cod_original_sg_symbol_H-M 'P 21/c'
_cod_database_code 1560649

loop_
_symmetry_equiv_pos_as_xyz
'x, y, z'
'-x, y+1/2, -z+1/2'
'-x, -y, -z'
'x, -y-1/2, z-1/2'

loop_
_atom_site_label
_atom_site_type_symbol
_atom_site_fract_x
_atom_site_fract_y
_atom_site_fract_z
_atom_site_U_iso_or_equiv
_atom_site_adp_type
_atom_site_occupancy
_atom_site_symmetry_multiplicity
_atom_site_calc_flag
_atom_site_refinement_flags
_atom_site_disorder_assembly
_atom_site_disorder_group
C1 C 0.0708(3) 0.28332(17) -0.2637(7) 0.0309(13) Uani 1 1 d . . .
H1A H 0.0707 0.2976 -0.1533 0.037 Uiso 1 1 calc R . .
H1B H 0.0700 0.2473 -0.2532 0.037 Uiso 1 1 calc R . .
C2 C -0.0010(3) 0.35646(17) -0.4101(7) 0.0300(13) Uani 1 1 d . . .
H2A H -0.0483 0.3676 -0.4921 0.036 Uiso 1 1 calc R . .
H2B H -0.0025 0.3728 -0.3035 0.036 Uiso 1 1 calc R . .
C3 C 0.6366(3) 0.28513(15) -0.0810(6) 0.0201(11) Uani 1 1 d . . .
C4 C 0.5632(3) 0.36562(16) -0.0938(7) 0.0295(13) Uani 1 1 d . . .
H4A H 0.6148 0.3830 -0.0571 0.035 Uiso 1 1 calc R . .
H4B H 0.5525 0.3638 -0.2162 0.035 Uiso 1 1 calc R . .
C5 C -0.0057(3) 0.30048(17) -0.3880(6) 0.0254(12) Uani 1 1 d . . .
H5 H -0.005(3) 0.2847(16) -0.497(6) 0.030 Uiso 1 1 calc . . .
C6 C 0.7210(3) 0.34715(17) 0.5454(7) 0.0281(12) Uani 1 1 d . . .
C7 C 0.5699(3) 0.31305(17) -0.0205(6) 0.0219(11) Uani 1 1 d . . .
H7 H 0.585(3) 0.3156(15) 0.103(6) 0.026 Uiso 1 1 calc . . .
C8 C -0.0832(3) 0.28493(17) -0.3315(6) 0.0241(12) Uani 1 1 d . . .
C9 C 0.4204(3) 0.31778(17) -0.0098(7) 0.0336(13) Uani 1 1 d . . .
H9A H 0.3676 0.3017 -0.0464 0.040 Uiso 1 1 calc R . .
H9B H 0.4313 0.3197 0.1126 0.040 Uiso 1 1 calc R . .
C10 C 0.6413(3) 0.42043(16) 0.3871(7) 0.0313(13) Uani 1 1 d . . .
H10A H 0.6594 0.4111 0.2842 0.038 Uiso 1 1 calc R . .
H10B H 0.5892 0.4042 0.3870 0.038 Uiso 1 1 calc R . .
C11 C 0.4869(3) 0.28666(16) -0.0666(7) 0.0279(12) Uani 1 1 d . . .
H11A H 0.4729 0.2816 -0.1879 0.034 Uiso 1 1 calc R . .
H11B H 0.4902 0.2542 -0.0124 0.034 Uiso 1 1 calc R . .
C12 C 0.6304(3) 0.47679(16) 0.3912(8) 0.0390(15) Uani 1 1 d . . .
H12A H 0.5933 0.4875 0.2892 0.047 Uiso 1 1 calc R . .
H12B H 0.6062 0.4858 0.4872 0.047 Uiso 1 1 calc R . .
C13 C 0.7044(3) 0.40293(16) 0.5406(7) 0.0246(12) Uani 1 1 d . . .
H13 H 0.685(3) 0.4121(16) 0.643(6) 0.030 Uiso 1 1 calc . . .
C15 C 0.0761(3) 0.37145(19) -0.4686(8) 0.0405(15) Uani 1 1 d . . .
H15A H 0.0748 0.3583 -0.5812 0.049 Uiso 1 1 calc R . .
H15B H 0.0790 0.4076 -0.4742 0.049 Uiso 1 1 calc R . .
C16 C 0.4947(3) 0.39474(17) -0.0374(7) 0.0364(14) Uani 1 1 d . . .
H16A H 0.5086 0.4001 0.0837 0.044 Uiso 1 1 calc R . .
H16B H 0.4889 0.4271 -0.0924 0.044 Uiso 1 1 calc R . .
C17 C 0.3498(3) 0.38766(16) -0.1792(6) 0.0256(12) Uani 1 1 d . . .
C14 C 0.7855(3) 0.43029(16) 0.5424(7) 0.0344(14) Uani 1 1 d . . .
H14A H 0.8253 0.4202 0.6413 0.041 Uiso 1 1 calc R . .
H14B H 0.8067 0.4210 0.4429 0.041 Uiso 1 1 calc R . .
C18 C 0.7742(3) 0.48673(17) 0.5450(7) 0.0375(15) Uani 1 1 d . . .
H18A H 0.7601 0.4967 0.6513 0.045 Uiso 1 1 calc R . .
H18B H 0.8251 0.5031 0.5356 0.045 Uiso 1 1 calc R . .
C19 C 0.1478(3) 0.29920(16) -0.3232(7) 0.0356(14) Uani 1 1 d . . .
H19A H 0.1954 0.2902 -0.2385 0.043 Uiso 1 1 calc R . .
H19B H 0.1511 0.2816 -0.4267 0.043 Uiso 1 1 calc R . .
C20 C 0.2191(3) 0.37972(16) -0.3153(6) 0.0247(11) Uani 1 1 d . . .
C21 C 0.7112(3) 0.54971(16) 0.3384(6) 0.0258(12) Uani 1 1 d . . .
Gd1 Gd 0.773009(14) 0.255679(7) 0.28795(3) 0.01809(8) Uani 1 1 d . . .
N1 N 0.4176(2) 0.36769(14) -0.0795(6) 0.0313(11) Uani 1 1 d . . .
N2 N 0.7088(2) 0.50220(13) 0.4040(6) 0.0326(11) Uani 1 1 d . . .
N3 N 0.1484(2) 0.35246(14) -0.3532(6) 0.0349(12) Uani 1 1 d . . .
N4 N 0.3560(2) 0.43406(13) -0.2354(5) 0.0278(10) Uani 1 1 d . . .
N5 N 0.2836(2) 0.35812(13) -0.2152(5) 0.0260(10) Uani 1 1 d . . .
N6 N 0.2175(2) 0.42528(13) -0.3818(5) 0.0294(11) Uani 1 1 d . . .
O1 O -0.14265(18) 0.26645(11) -0.4382(4) 0.0245(8) Uani 1 1 d . . .
O2 O 0.7138(2) 0.32401(11) 0.4087(4) 0.0276(8) Uani 1 1 d . . .
O3 O 0.70949(17) 0.28446(10) 0.0141(4) 0.0187(7) Uani 1 1 d . . .
O4 O 0.8506(2) 0.33071(11) 0.2383(4) 0.0303(8) Uani 1 1 d . . .
O5 O -0.0896(2) 0.28862(13) -0.1820(4) 0.0380(9) Uani 1 1 d . . .
O6 O 0.7445(2) 0.32856(11) 0.6918(4) 0.0322(9) Uani 1 1 d . . .
O7 O 0.62497(19) 0.23477(11) 0.2773(4) 0.0282(8) Uani 1 1 d . . .

loop_
_atom_site_aniso_label
_atom_site_aniso_U_11
_atom_site_aniso_U_22
_atom_site_aniso_U_33
_atom_site_aniso_U_23
_atom_site_aniso_U_13
_atom_site_aniso_U_12
C1 0.026(3) 0.026(3) 0.039(3) 0.007(2) 0.003(3) -0.008(2)
C2 0.015(3) 0.033(3) 0.038(3) 0.011(2) -0.007(2) -0.002(2)
C3 0.023(3) 0.015(2) 0.023(3) 0.007(2) 0.004(2) 0.000(2)
C4 0.017(3) 0.022(3) 0.048(4) 0.000(2) 0.002(2) -0.001(2)
C5 0.024(3) 0.029(3) 0.023(3) -0.003(2) 0.004(2) -0.007(2)
C6 0.025(3) 0.020(3) 0.043(4) 0.005(2) 0.016(3) 0.001(2)
C7 0.015(3) 0.028(3) 0.021(3) -0.002(2) 0.001(2) 0.003(2)
C8 0.018(3) 0.025(3) 0.027(3) 0.005(2) -0.001(2) -0.006(2)
C9 0.021(3) 0.029(3) 0.051(4) 0.008(3) 0.009(3) 0.006(2)
C10 0.026(3) 0.022(3) 0.043(4) 0.002(2) 0.000(3) -0.008(2)
C11 0.021(3) 0.022(3) 0.041(3) 0.007(2) 0.006(2) 0.003(2)
C12 0.031(3) 0.020(3) 0.061(4) 0.011(3) -0.001(3) -0.004(2)
C13 0.028(3) 0.015(2) 0.031(3) 0.002(2) 0.007(2) 0.000(2)
C15 0.024(3) 0.038(3) 0.053(4) 0.018(3) -0.008(3) -0.006(3)
C16 0.025(3) 0.023(3) 0.054(4) 0.001(2) -0.010(3) 0.002(2)
C17 0.020(3) 0.024(3) 0.034(3) 0.000(2) 0.007(2) 0.003(2)
C14 0.028(3) 0.025(3) 0.045(4) 0.014(2) -0.006(3) 0.000(2)
C18 0.033(3) 0.023(3) 0.050(4) 0.011(2) -0.007(3) -0.007(2)
C19 0.017(3) 0.023(3) 0.065(4) 0.007(3) 0.003(3) -0.003(2)
C20 0.017(3) 0.027(3) 0.030(3) 0.005(2) 0.003(2) -0.001(2)
C21 0.021(3) 0.019(2) 0.038(3) 0.003(2) 0.006(2) 0.003(2)
Gd1 0.01876(12) 0.02109(12) 0.01435(12) -0.00053(11) 0.00312(8) 0.00018(11)
N1 0.017(2) 0.021(2) 0.052(3) 0.007(2) -0.004(2) -0.0002(18)
N2 0.022(2) 0.019(2) 0.050(3) 0.011(2) -0.011(2) -0.0049(18)
N3 0.013(2) 0.026(2) 0.058(3) 0.020(2) -0.011(2) -0.0076(18)
N4 0.020(2) 0.016(2) 0.045(3) 0.0063(18) 0.000(2) 0.0046(17)
N5 0.019(2) 0.022(2) 0.036(3) 0.007(2) 0.0015(19) 0.0010(18)
N6 0.018(2) 0.021(2) 0.045(3) 0.0103(19) -0.003(2) -0.0036(18)
O1 0.0203(18) 0.0336(19) 0.0187(18) -0.0012(14) 0.0013(14) -0.0023(15)
O2 0.034(2) 0.0218(17) 0.026(2) -0.0062(15) 0.0054(16) 0.0039(15)
O3 0.0152(17) 0.0201(16) 0.0198(19) 0.0024(13) 0.0009(14) 0.0032(13)
O4 0.036(2) 0.0340(19) 0.021(2) 0.0030(15) 0.0055(16) -0.0119(16)
O5 0.029(2) 0.066(3) 0.017(2) 0.0002(18) 0.0009(17) -0.0180(19)
O6 0.048(2) 0.0231(17) 0.030(2) 0.0077(16) 0.0181(18) 0.0093(16)
O7 0.0235(19) 0.036(2) 0.023(2) 0.0069(16) -0.0015(15) -0.0059(15)

loop_
_atom_type_symbol
_atom_type_description
_atom_type_scat_dispersion_real
_atom_type_scat_dispersion_imag
_atom_type_scat_source
C C 0.0033 0.0016 'International Tables Vol C Tables 4.2.6.8 and 6.1.1.4'
H H 0.0000 0.0000 'International Tables Vol C Tables 4.2.6.8 and 6.1.1.4'
N N 0.0061 0.0033 'International Tables Vol C Tables 4.2.6.8 and 6.1.1.4'
O O 0.0106 0.0060 'International Tables Vol C Tables 4.2.6.8 and 6.1.1.4'
Gd Gd -0.1653 3.9035 'International Tables Vol C Tables 4.2.6.8 and 6.1.1.4'

loop_
_geom_angle_atom_site_label_1
_geom_angle_atom_site_label_2
_geom_angle_atom_site_label_3
_geom_angle
_geom_angle_site_symmetry_1
_geom_angle_site_symmetry_3
C19 C1 C5 110.8(4) . .
C15 C2 C5 111.6(4) . .
O7 C3 O3 119.8(4) 4_565 .
O7 C3 C7 121.5(4) 4_565 .
O3 C3 C7 118.6(4) . .
O7 C3 Gd1 59.6(3) 4_565 4_565
O3 C3 Gd1 60.3(2) . 4_565
C7 C3 Gd1 172.1(3) . 4_565
C16 C4 C7 111.1(4) . .
C8 C5 C2 112.1(4) . .
C8 C5 C1 111.7(4) . .
C2 C5 C1 108.6(4) . .
O2 C6 O6 125.8(4) . .
O2 C6 C13 118.7(5) . .
O6 C6 C13 115.5(4) . .
C3 C7 C4 109.8(4) . .
C3 C7 C11 112.4(4) . .
C4 C7 C11 109.8(4) . .
O5 C8 O1 119.1(4) . .
O5 C8 C5 121.0(4) . .
O1 C8 C5 119.9(5) . .
O5 C8 Gd1 58.7(3) . 4_465
O1 C8 Gd1 60.5(2) . 4_465
C5 C8 Gd1 174.1(3) . 4_465
N1 C9 C11 111.0(4) . .
C12 C10 C13 110.6(4) . .
C9 C11 C7 110.3(4) . .
N2 C12 C10 110.8(4) . .
C6 C13 C10 114.5(4) . .
C6 C13 C14 108.3(4) . .
C10 C13 C14 108.9(4) . .
N3 C15 C2 110.7(4) . .
N1 C16 C4 110.6(4) . .
N4 C17 N5 126.2(4) . .
N4 C17 N1 117.2(4) . .
N5 C17 N1 116.5(4) . .
C18 C14 C13 111.3(4) . .
N2 C18 C14 110.1(4) . .
N3 C19 C1 111.4(4) . .
N6 C20 N5 126.0(4) . .
N6 C20 N3 116.9(4) . .
N5 C20 N3 117.1(4) . .
N4 C21 N6 126.1(4) 3_665 3_665
N4 C21 N2 117.2(4) 3_665 .
N6 C21 N2 116.7(4) 3_665 .
O2 Gd1 O3 89.25(11) . .
O2 Gd1 O1 75.14(11) . 1_656
O3 Gd1 O1 152.99(10) . 1_656
O2 Gd1 O6 141.67(12) . 4_565
O3 Gd1 O6 88.92(11) . 4_565
O1 Gd1 O6 117.02(11) 1_656 4_565
O2 Gd1 O4 73.20(11) . .
O3 Gd1 O4 74.70(10) . .
O1 Gd1 O4 79.69(10) 1_656 .
O6 Gd1 O4 142.18(11) 4_565 .
O2 Gd1 O7 72.72(11) . .
O3 Gd1 O7 77.72(10) . .
O1 Gd1 O7 116.87(11) 1_656 .
O6 Gd1 O7 69.49(11) 4_565 .
O4 Gd1 O7 135.91(11) . .
O2 Gd1 O3 76.44(10) . 4_566
O3 Gd1 O3 129.54(13) . 4_566
O1 Gd1 O3 68.65(10) 1_656 4_566
O6 Gd1 O3 75.47(10) 4_565 4_566
O4 Gd1 O3 140.62(10) . 4_566
O7 Gd1 O3 51.83(10) . 4_566
O2 Gd1 O5 139.23(11) . 4_666
O3 Gd1 O5 117.75(11) . 4_666
O1 Gd1 O5 67.37(11) 1_656 4_666
O6 Gd1 O5 73.08(12) 4_565 4_666
O4 Gd1 O5 84.64(12) . 4_666
O7 Gd1 O5 139.11(12) . 4_666
O3 Gd1 O5 103.21(11) 4_566 4_666
O2 Gd1 O1 142.54(10) . 4_666
O3 Gd1 O1 67.79(10) . 4_666
O1 Gd1 O1 112.31(12) 1_656 4_666
O6 Gd1 O1 69.87(10) 4_565 4_666
O4 Gd1 O1 72.38(10) . 4_666
O7 Gd1 O1 126.20(10) . 4_666
O3 Gd1 O1 141.00(10) 4_566 4_666
O5 Gd1 O1 49.98(10) 4_666 4_666
O2 Gd1 C3 73.97(11) . 4_566
O3 Gd1 C3 102.95(13) . 4_566
O1 Gd1 C3 93.88(12) 1_656 4_566
O6 Gd1 C3 69.20(12) 4_565 4_566
O4 Gd1 C3 147.10(11) . 4_566
O7 Gd1 C3 25.25(11) . 4_566
O3 Gd1 C3 26.63(11) 4_566 4_566
O5 Gd1 C3 122.83(12) 4_666 4_566
O1 Gd1 C3 138.13(11) 4_666 4_566
O2 Gd1 C8 147.60(12) . 4_666
O3 Gd1 C8 93.23(12) . 4_666
O1 Gd1 C8 88.88(12) 1_656 4_666
O6 Gd1 C8 70.71(12) 4_565 4_666
O4 Gd1 C8 76.35(12) . 4_666
O7 Gd1 C8 139.26(12) . 4_666
O3 Gd1 C8 124.04(12) 4_566 4_666
O5 Gd1 C8 24.52(11) 4_666 4_666
O1 Gd1 C8 25.52(11) 4_666 4_666
C3 Gd1 C8 136.17(12) 4_566 4_666
O2 Gd1 Gd1 64.40(8) . 4_566
O3 Gd1 Gd1 149.58(7) . 4_566
O1 Gd1 Gd1 37.10(8) 1_656 4_566
O6 Gd1 Gd1 102.28(8) 4_565 4_566
O4 Gd1 Gd1 109.04(7) . 4_566
O7 Gd1 Gd1 79.93(7) . 4_566
O3 Gd1 Gd1 33.32(6) 4_566 4_566
O5 Gd1 Gd1 92.64(8) 4_666 4_566
O1 Gd1 Gd1 142.62(7) 4_666 4_566
C3 Gd1 Gd1 56.95(9) 4_566 4_566
C8 Gd1 Gd1 117.13(10) 4_666 4_566
C17 N1 C9 123.6(4) . .
C17 N1 C16 122.2(4) . .
C9 N1 C16 114.2(4) . .
C21 N2 C12 119.7(4) . .
C21 N2 C18 118.9(4) . .
C12 N2 C18 116.0(4) . .
C20 N3 C19 121.6(4) . .
C20 N3 C15 121.4(4) . .
C19 N3 C15 114.7(4) . .
C21 N4 C17 114.0(4) 3_665 .
C17 N5 C20 113.7(4) . .
C20 N6 C21 113.9(4) . 3_665
C8 O1 Gd1 155.0(3) . 1_454
C8 O1 Gd1 93.9(3) . 4_465
Gd1 O1 Gd1 108.91(12) 1_454 4_465
C6 O2 Gd1 140.1(3) . .
C3 O3 Gd1 138.0(3) . .
C3 O3 Gd1 93.0(3) . 4_565
Gd1 O3 Gd1 111.14(11) . 4_565
C8 O5 Gd1 96.7(3) . 4_465
C6 O6 Gd1 132.3(3) . 4_566
C3 O7 Gd1 95.1(3) 4_566 .

loop_
_geom_bond_atom_site_label_1
_geom_bond_atom_site_label_2
_geom_bond_distance
_geom_bond_site_symmetry_2
C1 C19 1.515(7) .
C1 C5 1.528(6) .
C2 C15 1.505(7) .
C2 C5 1.515(6) .
C3 O7 1.241(5) 4_565
C3 O3 1.301(5) .
C3 C7 1.498(6) .
C3 Gd1 2.899(5) 4_565
C4 C16 1.522(7) .
C4 C7 1.523(6) .
C5 C8 1.508(7) .
C6 O2 1.250(6) .
C6 O6 1.271(6) .
C6 C13 1.519(6) .
C7 C11 1.531(6) .
C8 O5 1.235(6) .
C8 O1 1.276(5) .
C8 Gd1 2.956(5) 4_465
C9 N1 1.448(6) .
C9 C11 1.525(6) .
C10 C12 1.522(6) .
C10 C13 1.531(6) .
C12 N2 1.457(6) .
C13 C14 1.533(7) .
C15 N3 1.462(6) .
C16 N1 1.454(6) .
C17 N4 1.334(5) .
C17 N5 1.341(6) .
C17 N1 1.360(5) .
C14 C18 1.525(6) .
C18 N2 1.471(5) .
C19 N3 1.448(5) .
C20 N6 1.332(5) .
C20 N5 1.341(5) .
C20 N3 1.366(6) .
C21 N4 1.328(5) 3_665
C21 N6 1.347(6) 3_665
C21 N2 1.383(5) .
Gd1 O2 2.377(3) .
Gd1 O3 2.383(3) .
Gd1 O1 2.391(3) 1_656
Gd1 O6 2.403(3) 4_565
Gd1 O4 2.464(3) .
Gd1 O7 2.510(3) .
Gd1 O3 2.522(3) 4_566
Gd1 O5 2.545(3) 4_666
Gd1 O1 2.580(3) 4_666
Gd1 C3 2.898(5) 4_566
Gd1 C8 2.956(5) 4_666
Gd1 Gd1 4.046(2) 4_566
N4 C21 1.328(5) 3_665
N6 C21 1.347(6) 3_665
O1 Gd1 2.391(3) 1_454
O1 Gd1 2.580(3) 4_465
O3 Gd1 2.522(3) 4_565
O5 Gd1 2.545(3) 4_465
O6 Gd1 2.403(3) 4_566
O7 C3 1.241(5) 4_566

loop_
_platon_squeeze_void_nr
_platon_squeeze_void_average_x
_platon_squeeze_void_average_y
_platon_squeeze_void_average_z
_platon_squeeze_void_volume
_platon_squeeze_void_count_electrons
_platon_squeeze_void_content
1 0.000 0.004 -0.109 1475 488 ' '
